data_4035866
loop_
_publ_author_name
'Bookser, Brett C.'
'Weinhouse, Michael I.'
'Burns, Aaron C.'
'Valiere, Andrew N.'
'Valdez, Lino J.'
'Stanczak, Pawel'
'Na, Jim'
'Rheingold, Arnold L.'
'Moore, Curtis E.'
'Dyck, Brian'

_publ_section_title
;
 Solvent-Controlled, Site-Selective N-Alkylation Reactions of Azolo-Fused
 Ring Heterocycles at N1-, N2-, and N3-Positions, Including Pyrazolo[3,4-
 d]pyrimidines, Purines, [1,2,3]Triazolo[4,5]pyridines, and Related
 Deaza-Compounds.
;
_journal_issue 12
_journal_name_full 'The Journal of organic chemistry'
_journal_page_first 6334
_journal_page_last 6353
_journal_paper_doi 10.1021/acs.joc.8b00540
_journal_volume 83
_journal_year 2018
_chemical_formula_moiety 'C6 H5 Cl N4'
_chemical_formula_sum 'C6 H5 Cl N4'
_chemical_formula_weight 168.59
_space_group_crystal_system monoclinic
_space_group_IT_number 9
_space_group_name_Hall 'C -2yc'
_space_group_name_H-M_alt 'C 1 c 1'
_atom_sites_solution_hydrogens geom
_atom_sites_solution_primary dual
_atom_sites_solution_secondary difmap
_audit_creation_date 2016-08-25
_audit_creation_method
;
Olex2 1.2
(compiled 2016.02.19 svn.r3266 for OlexSys, GUI svn.r5155)
;
_cell_angle_alpha 90
_cell_angle_beta 114.09(4)
_cell_angle_gamma 90
_cell_formula_units_Z 4
_cell_length_a 8.095(13)
_cell_length_b 13.644(14)
_cell_length_c 7.107(8)
_cell_measurement_reflns_used 1986
_cell_measurement_temperature 100
_cell_measurement_theta_max 68.25
_cell_measurement_theta_min 6.49
_cell_volume 716.6(16)
_computing_molecular_graphics 'Olex2 (Dolomanov et al., 2009)'
_computing_publication_material 'Olex2 (Dolomanov et al., 2009)'
_computing_structure_refinement 'XL (Sheldrick, 2008)'
_computing_structure_solution 'XM (Sheldrick, 2008)'
_diffrn_ambient_temperature 100.0
_diffrn_detector_area_resol_mean 5.6
_diffrn_detector_type 'Bruker SMART CCD 6000 area detector'
_diffrn_measured_fraction_theta_full 0.998
_diffrn_measured_fraction_theta_max 0.995
_diffrn_measurement_device 'three-circle diffractometer'
_diffrn_measurement_device_type 'Bruker APEX-II CCD'
_diffrn_measurement_method '\f and \w scans'
_diffrn_radiation_type CuK\a
_diffrn_radiation_wavelength 1.54184
_diffrn_reflns_av_R_equivalents 0.0321
_diffrn_reflns_av_unetI/netI 0.0462
_diffrn_reflns_Laue_measured_fraction_full 0.998
_diffrn_reflns_Laue_measured_fraction_max 0.995
_diffrn_reflns_limit_h_max 9
_diffrn_reflns_limit_h_min -9
_diffrn_reflns_limit_k_max 16
_diffrn_reflns_limit_k_min -16
_diffrn_reflns_limit_l_max 8
_diffrn_reflns_limit_l_min -7
_diffrn_reflns_number 2848
_diffrn_reflns_point_group_measured_fraction_full 0.842
_diffrn_reflns_point_group_measured_fraction_max 0.835
_diffrn_reflns_theta_full 67.684
_diffrn_reflns_theta_max 68.276
_diffrn_reflns_theta_min 6.489
_diffrn_standards_number 0
_exptl_absorpt_coefficient_mu 4.173
_exptl_absorpt_correction_T_max 0.3201
_exptl_absorpt_correction_T_min 0.2162
_exptl_absorpt_correction_type multi-scan
_exptl_absorpt_process_details
;
SADABS-2014/5 (Bruker,2014/5) was used for absorption correction.
wR2(int) was 0.0863 before and 0.0594 after correction.
The Ratio of minimum to maximum transmission is 0.6754.
The \l/2 correction factor is Not present.
;
_exptl_crystal_colour colorless
_exptl_crystal_colour_primary colorless
_exptl_crystal_density_diffrn 1.563
_exptl_crystal_description plate
_exptl_crystal_F_000 344
_exptl_crystal_size_max 0.2
_exptl_crystal_size_mid 0.13
_exptl_crystal_size_min 0.08
_refine_diff_density_max 0.328
_refine_diff_density_min -0.172
_refine_diff_density_rms 0.057
_refine_ls_abs_structure_details
;
 Flack x determined using 396 quotients [(I+)-(I-)]/[(I+)+(I-)]
 (Parsons, Flack and Wagner, Acta Cryst. B69 (2013) 249-259).
;
_refine_ls_abs_structure_Flack 0.095(17)
_refine_ls_extinction_method none
_refine_ls_goodness_of_fit_ref 1.071
_refine_ls_hydrogen_treatment constr
_refine_ls_matrix_type full
_refine_ls_number_parameters 101
_refine_ls_number_reflns 1106
_refine_ls_number_restraints 2
_refine_ls_restrained_S_all 1.070
_refine_ls_R_factor_all 0.0335
_refine_ls_R_factor_gt 0.0314
_refine_ls_shift/su_max 0.059
_refine_ls_shift/su_mean 0.014
_refine_ls_structure_factor_coef Fsqd
_refine_ls_weighting_details 'w=1/[\s^2^(Fo^2^)+(0.0410P)^2^] where P=(Fo^2^+2Fc^2^)/3'
_refine_ls_weighting_scheme calc
_refine_ls_wR_factor_gt 0.0734
_refine_ls_wR_factor_ref 0.0743
_reflns_Friedel_coverage 0.668
_reflns_Friedel_fraction_full 0.684
_reflns_Friedel_fraction_max 0.673
_reflns_number_gt 1053
_reflns_number_total 1106
_reflns_threshold_expression 'I > 2\s(I)'
_cod_data_source_file jo8b00540_si_005.cif
_cod_data_source_block dart169
_cod_original_cell_volume 716.5(16)
_cod_database_code 4035866
_shelx_space_group_comment
;
The symmetry employed for this shelxl refinement is uniquely defined
by the following loop, which should always be used as a source of
symmetry information in preference to the above space-group names.
They are only intended as comments.
;
_olex2_refinement_description
;
1. Fixed Uiso
 At 1.2 times of:
  All C(H) groups
 At 1.5 times of:
  All C(H,H,H) groups
2.a Aromatic/amide H refined with riding coordinates:
 C1(H1), C2(H2)
2.b Idealised Me refined as rotating group:
 C6(H6A,H6B,H6C)
;
_shelx_shelxl_version_number 2014/7
_olex2_submission_special_instructions 'No special instructions were received'

loop_
_space_group_symop_operation_xyz
'x, y, z'
'x, -y, z+1/2'
'x+1/2, y+1/2, z'
'x+1/2, -y+1/2, z+1/2'

loop_
_atom_site_label
_atom_site_type_symbol
_atom_site_fract_x
_atom_site_fract_y
_atom_site_fract_z
_atom_site_U_iso_or_equiv
_atom_site_adp_type
_atom_site_occupancy
_atom_site_site_symmetry_order
_atom_site_calc_flag
_atom_site_refinement_flags_posn
Cl1 Cl 0.78812(10) 0.55998(6) 0.73733(12) 0.0285(3) Uani 1 1 d .
N2 N 0.5159(4) 0.3860(2) 0.5117(4) 0.0225(6) Uani 1 1 d .
N4 N 0.2248(4) 0.3963(2) 0.2717(4) 0.0248(6) Uani 1 1 d .
N1 N 0.4941(4) 0.6548(2) 0.5016(5) 0.0267(7) Uani 1 1 d .
N3 N 0.3654(4) 0.3410(2) 0.3870(5) 0.0238(6) Uani 1 1 d .
C4 C 0.4684(4) 0.4818(3) 0.4748(5) 0.0205(7) Uani 1 1 d .
C1 C 0.3180(5) 0.6605(3) 0.3539(6) 0.0281(8) Uani 1 1 d .
H1 H 0.2682 0.7240 0.3123 0.034 Uiso 1 1 calc R
C5 C 0.5640(5) 0.5689(3) 0.5560(5) 0.0240(8) Uani 1 1 d .
C3 C 0.2892(5) 0.4890(3) 0.3268(5) 0.0221(7) Uani 1 1 d .
C6 C 0.3558(5) 0.2350(3) 0.3734(7) 0.0311(8) Uani 1 1 d .
H6A H 0.3516 0.2142 0.2395 0.047 Uiso 1 1 calc GR
H6B H 0.2465 0.2124 0.3875 0.047 Uiso 1 1 calc GR
H6C H 0.4628 0.2068 0.4839 0.047 Uiso 1 1 calc GR
C2 C 0.2111(5) 0.5822(3) 0.2640(5) 0.0265(8) Uani 1 1 d .
H2 H 0.0904 0.5899 0.1643 0.032 Uiso 1 1 calc R

loop_
_atom_site_aniso_label
_atom_site_aniso_U_11
_atom_site_aniso_U_22
_atom_site_aniso_U_33
_atom_site_aniso_U_23
_atom_site_aniso_U_13
_atom_site_aniso_U_12
Cl1 0.0175(4) 0.0324(4) 0.0304(4) -0.0038(4) 0.0045(3) -0.0039(4)
N2 0.0167(14) 0.0269(16) 0.0225(14) 0.0011(12) 0.0066(11) -0.0026(11)
N4 0.0182(13) 0.0323(17) 0.0217(14) 0.0010(12) 0.0059(11) 0.0000(12)
N1 0.0249(14) 0.0266(17) 0.0304(15) -0.0023(13) 0.0130(12) -0.0012(13)
N3 0.0169(13) 0.0291(16) 0.0235(13) 0.0000(12) 0.0063(10) -0.0040(13)
C4 0.0186(18) 0.0262(18) 0.0181(16) 0.0008(14) 0.0090(13) -0.0008(14)
C1 0.0303(19) 0.0279(19) 0.0287(19) 0.0052(15) 0.0149(15) 0.0080(15)
C5 0.0186(16) 0.031(2) 0.0240(18) 0.0005(15) 0.0104(14) 0.0002(16)
C3 0.0197(16) 0.0286(18) 0.0204(16) -0.0005(14) 0.0105(13) -0.0010(14)
C6 0.0257(18) 0.030(2) 0.034(2) -0.0008(16) 0.0081(15) -0.0045(16)
C2 0.0214(17) 0.035(2) 0.0227(17) 0.0037(14) 0.0080(13) 0.0068(15)

loop_
_atom_type_symbol
_atom_type_description
_atom_type_scat_dispersion_real
_atom_type_scat_dispersion_imag
_atom_type_scat_source
C C 0.0181 0.0091 'International Tables Vol C Tables 4.2.6.8 and 6.1.1.4'
H H 0.0000 0.0000 'International Tables Vol C Tables 4.2.6.8 and 6.1.1.4'
Cl Cl 0.3639 0.7018 'International Tables Vol C Tables 4.2.6.8 and 6.1.1.4'
N N 0.0311 0.0180 'International Tables Vol C Tables 4.2.6.8 and 6.1.1.4'

loop_
_geom_angle_atom_site_label_1
_geom_angle_atom_site_label_2
_geom_angle_atom_site_label_3
_geom_angle
N3 N2 C4 101.8(3)
N3 N4 C3 102.6(3)
C5 N1 C1 117.9(3)
N2 N3 N4 118.0(3)
N2 N3 C6 121.0(3)
N4 N3 C6 121.0(3)
N2 C4 C5 132.0(3)
N2 C4 C3 109.6(3)
C3 C4 C5 118.4(3)
N1 C1 H1 117.5
C2 C1 N1 125.0(3)
C2 C1 H1 117.5
N1 C5 Cl1 118.7(3)
N1 C5 C4 123.0(3)
C4 C5 Cl1 118.4(3)
N4 C3 C4 107.9(3)
N4 C3 C2 132.6(3)
C4 C3 C2 119.5(3)
N3 C6 H6A 109.5
N3 C6 H6B 109.5
N3 C6 H6C 109.5
H6A C6 H6B 109.5
H6A C6 H6C 109.5
H6B C6 H6C 109.5
C1 C2 C3 116.3(3)
C1 C2 H2 121.8
C3 C2 H2 121.8

loop_
_geom_bond_atom_site_label_1
_geom_bond_atom_site_label_2
_geom_bond_distance
Cl1 C5 1.749(4)
N2 N3 1.329(4)
N2 C4 1.358(5)
N4 N3 1.332(4)
N4 C3 1.362(5)
N1 C1 1.385(5)
N1 C5 1.290(5)
N3 C6 1.449(5)
C4 C5 1.407(5)
C4 C3 1.405(5)
C1 H1 0.9500
C1 C2 1.359(5)
C3 C2 1.410(5)
C6 H6A 0.9800
C6 H6B 0.9800
C6 H6C 0.9800
C2 H2 0.9500

loop_
_geom_torsion_atom_site_label_1
_geom_torsion_atom_site_label_2
_geom_torsion_atom_site_label_3
_geom_torsion_atom_site_label_4
_geom_torsion
N2 C4 C5 Cl1 1.0(5)
N2 C4 C5 N1 -179.6(4)
N2 C4 C3 N4 0.1(3)
N2 C4 C3 C2 -179.8(3)
N4 C3 C2 C1 -180.0(3)
N1 C1 C2 C3 -0.7(5)
N3 N2 C4 C5 179.7(3)
N3 N2 C4 C3 -0.2(3)
N3 N4 C3 C4 0.0(3)
N3 N4 C3 C2 180.0(4)
C4 N2 N3 N4 0.3(4)
C4 N2 N3 C6 179.0(4)
C4 C3 C2 C1 0.0(5)
C1 N1 C5 Cl1 178.4(3)
C1 N1 C5 C4 -1.1(5)
C5 N1 C1 C2 1.3(5)
C5 C4 C3 N4 -179.8(3)
C5 C4 C3 C2 0.2(4)
C3 N4 N3 N2 -0.2(4)
C3 N4 N3 C6 -178.9(3)
C3 C4 C5 Cl1 -179.1(3)
C3 C4 C5 N1 0.4(5)
